data_8106427
loop_
_publ_author_name
'Li, Jingwei'
'Lin, Jiali'
'Zhang, Mingna'
'Wang, Ke'
'He, Jieli'

_publ_section_title
;
 Crystal structure of
 2-amino-5-oxo-4-(3,4,5-trimethoxy-phenyl)-4,5,6,7-tetrahydro-cyclopenta[b]pyran-3-carbonitrile,
 C18H18N2O5
;
_journal_issue 1
_journal_name_full 'Zeitschrift f\"ur Kristallographie - New Crystal Structures'
_journal_page_first 47
_journal_page_last 48
_journal_paper_doi 10.1515/ncrs-2016-0133
_journal_volume 232
_journal_year 2017
_chemical_formula_sum 'C18 H18 N2 O5'
_chemical_formula_weight 342.34
_space_group_IT_number 14
_space_group_name_Hall '-P 2yn'
_space_group_name_H-M_alt 'P 1 21/n 1'
_symmetry_cell_setting monoclinic
_symmetry_space_group_name_H-M 'P 1 21/n 1'
_atom_sites_solution_hydrogens geom
_atom_sites_solution_primary direct
_atom_sites_solution_secondary difmap
_cell_angle_alpha 90.00
_cell_angle_beta 95.853(19)
_cell_angle_gamma 90.00
_cell_formula_units_Z 4
_cell_length_a 8.605(5)
_cell_length_b 8.496(4)
_cell_length_c 23.771(5)
_cell_measurement_reflns_used 1990
_cell_measurement_temperature 296(2)
_cell_measurement_theta_max 22.42
_cell_measurement_theta_min 2.45
_cell_volume 1728.8(13)
_computing_cell_refinement 'Bruker SAINT'
_computing_data_collection 'Bruker APEX2'
_computing_data_reduction 'Bruker SAINT'
_computing_molecular_graphics 'Bruker SHELXTL'
_computing_publication_material 'Bruker SHELXTL'
_computing_structure_refinement 'SHELXL-97 (Sheldrick, 2008)'
_computing_structure_solution 'SHELXS-97 (Sheldrick, 2008)'
_diffrn_ambient_temperature 296(2)
_diffrn_measured_fraction_theta_full 0.999
_diffrn_measured_fraction_theta_max 0.999
_diffrn_measurement_device_type 'Bruker APEX-II CCD'
_diffrn_measurement_method '\f and \w scans'
_diffrn_radiation_monochromator graphite
_diffrn_radiation_source 'fine-focus sealed tube'
_diffrn_radiation_type MoK\a
_diffrn_radiation_wavelength 0.71073
_diffrn_reflns_av_R_equivalents 0.0357
_diffrn_reflns_av_sigmaI/netI 0.0391
_diffrn_reflns_limit_h_max 10
_diffrn_reflns_limit_h_min -7
_diffrn_reflns_limit_k_max 10
_diffrn_reflns_limit_k_min -8
_diffrn_reflns_limit_l_max 27
_diffrn_reflns_limit_l_min -28
_diffrn_reflns_number 8366
_diffrn_reflns_theta_full 25.00
_diffrn_reflns_theta_max 25.00
_diffrn_reflns_theta_min 2.45
_exptl_absorpt_coefficient_mu 0.097
_exptl_absorpt_correction_T_max 0.9837
_exptl_absorpt_correction_T_min 0.9752
_exptl_absorpt_correction_type multi-scan
_exptl_absorpt_process_details SADABS
_exptl_crystal_colour colorless
_exptl_crystal_density_diffrn 1.315
_exptl_crystal_density_method 'not measured'
_exptl_crystal_description block
_exptl_crystal_F_000 720
_exptl_crystal_size_max 0.26
_exptl_crystal_size_mid 0.18
_exptl_crystal_size_min 0.17
_refine_diff_density_max 0.174
_refine_diff_density_min -0.167
_refine_diff_density_rms 0.034
_refine_ls_extinction_method none
_refine_ls_goodness_of_fit_ref 1.026
_refine_ls_hydrogen_treatment constr
_refine_ls_matrix_type full
_refine_ls_number_parameters 226
_refine_ls_number_reflns 3037
_refine_ls_number_restraints 0
_refine_ls_restrained_S_all 1.026
_refine_ls_R_factor_all 0.0758
_refine_ls_R_factor_gt 0.0461
_refine_ls_shift/su_max 0.000
_refine_ls_shift/su_mean 0.000
_refine_ls_structure_factor_coef Fsqd
_refine_ls_weighting_details 'calc w=1/[\s^2^(Fo^2^)+(0.0686P)^2^+0.0000P] where P=(Fo^2^+2Fc^2^)/3'
_refine_ls_weighting_scheme calc
_refine_ls_wR_factor_gt 0.1198
_refine_ls_wR_factor_ref 0.1309
_reflns_number_gt 1955
_reflns_number_total 3037
_reflns_threshold_expression >2sigma(I)
_cod_data_source_file suppl_ncrs-2016-0133_suppl.cif
_cod_data_source_block a
_cod_original_cell_volume 1728.7(12)
_cod_original_sg_symbol_H-M 'P2(1)/n  '
_cod_database_code 8106427

loop_
_symmetry_equiv_pos_as_xyz
'x, y, z'
'-x+1/2, y+1/2, -z+1/2'
'-x, -y, -z'
'x-1/2, -y-1/2, z-1/2'

loop_
_atom_site_label
_atom_site_type_symbol
_atom_site_fract_x
_atom_site_fract_y
_atom_site_fract_z
_atom_site_U_iso_or_equiv
_atom_site_adp_type
_atom_site_occupancy
_atom_site_symmetry_multiplicity
_atom_site_calc_flag
_atom_site_refinement_flags
_atom_site_disorder_assembly
_atom_site_disorder_group
N1 N 0.8123(2) 1.0451(2) 0.01158(9) 0.0690(6) Uani 1 1 d . . .
N2 N 1.00818(19) 0.6845(2) 0.04280(8) 0.0650(5) Uani 1 1 d . . .
H2A H 1.0359 0.7715 0.0282 0.078 Uiso 1 1 calc R . .
H2B H 1.0739 0.6084 0.0482 0.078 Uiso 1 1 calc R . .
C1 C 0.7802(2) 0.9242(3) 0.02946(9) 0.0493(5) Uani 1 1 d . . .
C2 C 0.7445(2) 0.7751(2) 0.05173(8) 0.0448(5) Uani 1 1 d . . .
C3 C 0.8629(2) 0.6678(2) 0.05715(8) 0.0475(5) Uani 1 1 d . . .
C4 C 0.6944(2) 0.4769(2) 0.08666(8) 0.0484(5) Uani 1 1 d . . .
C5 C 0.5695(2) 0.5721(2) 0.07979(8) 0.0442(5) Uani 1 1 d . . .
C6 C 0.5810(2) 0.7465(2) 0.06923(8) 0.0440(5) Uani 1 1 d . . .
H6A H 0.5045 0.7745 0.0374 0.053 Uiso 1 1 calc R . .
C7 C 0.4306(3) 0.4763(2) 0.08262(9) 0.0543(6) Uani 1 1 d . . .
C8 C 0.4827(3) 0.3097(2) 0.09900(10) 0.0649(6) Uani 1 1 d . . .
H8A H 0.4386 0.2347 0.0710 0.078 Uiso 1 1 calc R . .
H8B H 0.4495 0.2816 0.1355 0.078 Uiso 1 1 calc R . .
C9 C 0.6624(3) 0.3103(2) 0.10160(10) 0.0646(6) Uani 1 1 d . . .
H9A H 0.7102 0.2841 0.1392 0.078 Uiso 1 1 calc R . .
H9B H 0.6992 0.2375 0.0744 0.078 Uiso 1 1 calc R . .
C10 C 0.5444(2) 0.8420(2) 0.12145(8) 0.0438(5) Uani 1 1 d . . .
C11 C 0.6590(2) 0.8680(2) 0.16691(8) 0.0537(6) Uani 1 1 d . . .
H11A H 0.7597 0.8297 0.1654 0.064 Uiso 1 1 calc R . .
C12 C 0.6219(3) 0.9515(3) 0.21457(9) 0.0563(6) Uani 1 1 d . . .
C13 C 0.4717(2) 1.0114(2) 0.21694(9) 0.0533(6) Uani 1 1 d . . .
C14 C 0.3591(2) 0.9870(2) 0.17102(10) 0.0521(5) Uani 1 1 d . . .
C15 C 0.3939(2) 0.9013(2) 0.12385(9) 0.0477(5) Uani 1 1 d . . .
H15A H 0.3171 0.8836 0.0941 0.057 Uiso 1 1 calc R . .
C16 C 0.8881(3) 0.9768(4) 0.25528(11) 0.0914(9) Uani 1 1 d . . .
H16A H 0.9469 1.0012 0.2907 0.137 Uiso 1 1 calc R . .
H16B H 0.9123 1.0517 0.2272 0.137 Uiso 1 1 calc R . .
H16C H 0.9147 0.8729 0.2436 0.137 Uiso 1 1 calc R . .
C17 C 0.3517(4) 1.0338(4) 0.30189(12) 0.1085(11) Uani 1 1 d . . .
H17A H 0.3360 1.1076 0.3314 0.163 Uiso 1 1 calc R . .
H17B H 0.4059 0.9430 0.3179 0.163 Uiso 1 1 calc R . .
H17C H 0.2523 1.0023 0.2833 0.163 Uiso 1 1 calc R . .
C18 C 0.1045(3) 1.0585(3) 0.12766(12) 0.0881(9) Uani 1 1 d . . .
H18A H 0.0119 1.1117 0.1367 0.132 Uiso 1 1 calc R . .
H18B H 0.0792 0.9521 0.1167 0.132 Uiso 1 1 calc R . .
H18C H 0.1466 1.1120 0.0970 0.132 Uiso 1 1 calc R . .
O1 O 0.84418(15) 0.51881(15) 0.07943(6) 0.0566(4) Uani 1 1 d . . .
O2 O 0.29468(19) 0.51813(19) 0.07199(8) 0.0786(5) Uani 1 1 d . . .
O3 O 0.7275(2) 0.9834(2) 0.26161(7) 0.0848(6) Uani 1 1 d . . .
O4 O 0.44150(19) 1.1052(2) 0.26220(7) 0.0787(5) Uani 1 1 d . . .
O5 O 0.21707(18) 1.0581(2) 0.17584(7) 0.0767(5) Uani 1 1 d . . .

loop_
_atom_site_aniso_label
_atom_site_aniso_U_11
_atom_site_aniso_U_22
_atom_site_aniso_U_33
_atom_site_aniso_U_23
_atom_site_aniso_U_13
_atom_site_aniso_U_12
N1 0.0822(14) 0.0564(12) 0.0720(14) 0.0107(10) 0.0247(11) 0.0105(10)
N2 0.0527(11) 0.0555(11) 0.0904(15) 0.0099(10) 0.0250(10) 0.0075(9)
C1 0.0550(13) 0.0489(13) 0.0461(12) 0.0007(10) 0.0150(10) 0.0080(10)
C2 0.0497(12) 0.0420(11) 0.0440(12) 0.0006(9) 0.0109(9) 0.0073(9)
C3 0.0515(12) 0.0461(12) 0.0461(12) 0.0034(9) 0.0108(10) 0.0034(10)
C4 0.0554(13) 0.0424(11) 0.0486(13) 0.0005(9) 0.0114(10) 0.0053(10)
C5 0.0465(12) 0.0436(11) 0.0430(12) -0.0020(8) 0.0073(9) 0.0060(9)
C6 0.0493(11) 0.0418(11) 0.0410(11) 0.0003(9) 0.0055(9) 0.0111(9)
C7 0.0551(14) 0.0548(13) 0.0541(14) -0.0059(10) 0.0117(11) 0.0033(11)
C8 0.0760(16) 0.0467(13) 0.0737(16) -0.0023(11) 0.0150(12) -0.0086(11)
C9 0.0764(16) 0.0432(13) 0.0766(16) 0.0044(11) 0.0188(13) 0.0081(11)
C10 0.0518(12) 0.0371(10) 0.0439(12) 0.0036(8) 0.0110(9) 0.0068(9)
C11 0.0504(12) 0.0645(14) 0.0474(13) -0.0035(10) 0.0105(10) 0.0108(10)
C12 0.0583(14) 0.0685(14) 0.0431(13) -0.0040(11) 0.0100(10) -0.0035(11)
C13 0.0611(14) 0.0525(13) 0.0492(14) -0.0078(10) 0.0193(11) -0.0009(10)
C14 0.0496(12) 0.0518(12) 0.0577(14) -0.0036(10) 0.0199(11) 0.0074(10)
C15 0.0470(12) 0.0452(11) 0.0518(13) -0.0008(9) 0.0099(10) 0.0031(9)
C16 0.0643(17) 0.141(3) 0.0668(19) -0.0178(16) -0.0034(14) 0.0070(17)
C17 0.098(2) 0.172(3) 0.0623(19) -0.0204(19) 0.0368(16) -0.011(2)
C18 0.0594(16) 0.122(2) 0.083(2) -0.0160(17) 0.0081(14) 0.0276(15)
O1 0.0477(8) 0.0472(8) 0.0764(11) 0.0111(7) 0.0143(7) 0.0114(7)
O2 0.0515(10) 0.0790(12) 0.1066(15) -0.0035(9) 0.0146(9) 0.0022(8)
O3 0.0644(11) 0.1368(16) 0.0535(11) -0.0238(10) 0.0069(8) -0.0030(10)
O4 0.0822(11) 0.0885(12) 0.0699(12) -0.0324(9) 0.0294(9) -0.0054(9)
O5 0.0625(10) 0.1002(13) 0.0688(11) -0.0181(9) 0.0140(9) 0.0267(9)

loop_
_atom_type_symbol
_atom_type_description
_atom_type_scat_dispersion_real
_atom_type_scat_dispersion_imag
_atom_type_scat_source
C C 0.0033 0.0016 'International Tables Vol C Tables 4.2.6.8 and 6.1.1.4'
H H 0.0000 0.0000 'International Tables Vol C Tables 4.2.6.8 and 6.1.1.4'
N N 0.0061 0.0033 'International Tables Vol C Tables 4.2.6.8 and 6.1.1.4'
O O 0.0106 0.0060 'International Tables Vol C Tables 4.2.6.8 and 6.1.1.4'

loop_
_geom_angle_atom_site_label_1
_geom_angle_atom_site_label_2
_geom_angle_atom_site_label_3
_geom_angle
_geom_angle_site_symmetry_1
_geom_angle_site_symmetry_3
C3 N2 H2A 120.0 . .
C3 N2 H2B 120.0 . .
H2A N2 H2B 120.0 . .
N1 C1 C2 178.7(2) . .
C3 C2 C1 116.34(17) . .
C3 C2 C6 124.62(17) . .
C1 C2 C6 119.02(16) . .
N2 C3 C2 127.88(18) . .
N2 C3 O1 110.05(16) . .
C2 C3 O1 122.07(17) . .
C5 C4 O1 125.62(18) . .
C5 C4 C9 115.83(19) . .
O1 C4 C9 118.52(17) . .
C4 C5 C7 108.03(18) . .
C4 C5 C6 123.16(18) . .
C7 C5 C6 128.78(17) . .
C5 C6 C2 106.27(14) . .
C5 C6 C10 111.15(15) . .
C2 C6 C10 113.90(15) . .
C5 C6 H6A 108.5 . .
C2 C6 H6A 108.5 . .
C10 C6 H6A 108.5 . .
O2 C7 C5 127.0(2) . .
O2 C7 C8 124.9(2) . .
C5 C7 C8 108.06(18) . .
C7 C8 C9 105.97(17) . .
C7 C8 H8A 110.5 . .
C9 C8 H8A 110.5 . .
C7 C8 H8B 110.5 . .
C9 C8 H8B 110.5 . .
H8A C8 H8B 108.7 . .
C4 C9 C8 101.68(16) . .
C4 C9 H9A 111.4 . .
C8 C9 H9A 111.4 . .
C4 C9 H9B 111.4 . .
C8 C9 H9B 111.4 . .
H9A C9 H9B 109.3 . .
C15 C10 C11 119.57(18) . .
C15 C10 C6 119.27(17) . .
C11 C10 C6 121.15(16) . .
C12 C11 C10 120.16(19) . .
C12 C11 H11A 119.9 . .
C10 C11 H11A 119.9 . .
O3 C12 C13 115.32(19) . .
O3 C12 C11 124.3(2) . .
C13 C12 C11 120.35(19) . .
O4 C13 C12 119.30(19) . .
O4 C13 C14 121.40(19) . .
C12 C13 C14 119.04(19) . .
O5 C14 C15 124.12(19) . .
O5 C14 C13 114.80(18) . .
C15 C14 C13 121.04(18) . .
C14 C15 C10 119.82(19) . .
C14 C15 H15A 120.1 . .
C10 C15 H15A 120.1 . .
O3 C16 H16A 109.5 . .
O3 C16 H16B 109.5 . .
H16A C16 H16B 109.5 . .
O3 C16 H16C 109.5 . .
H16A C16 H16C 109.5 . .
H16B C16 H16C 109.5 . .
O4 C17 H17A 109.5 . .
O4 C17 H17B 109.5 . .
H17A C17 H17B 109.5 . .
O4 C17 H17C 109.5 . .
H17A C17 H17C 109.5 . .
H17B C17 H17C 109.5 . .
O5 C18 H18A 109.5 . .
O5 C18 H18B 109.5 . .
H18A C18 H18B 109.5 . .
O5 C18 H18C 109.5 . .
H18A C18 H18C 109.5 . .
H18B C18 H18C 109.5 . .
C4 O1 C3 115.74(14) . .
C12 O3 C16 118.28(18) . .
C13 O4 C17 115.4(2) . .
C14 O5 C18 118.06(18) . .

loop_
_geom_bond_atom_site_label_1
_geom_bond_atom_site_label_2
_geom_bond_distance
_geom_bond_site_symmetry_2
N1 C1 1.156(3) .
N2 C3 1.336(2) .
N2 H2A 0.8600 .
N2 H2B 0.8600 .
C1 C2 1.419(3) .
C2 C3 1.364(3) .
C2 C6 1.526(3) .
C3 O1 1.388(2) .
C4 C5 1.342(3) .
C4 O1 1.365(2) .
C4 C9 1.492(3) .
C5 C7 1.453(3) .
C5 C6 1.508(3) .
C6 C10 1.542(3) .
C6 H6A 0.9800 .
C7 O2 1.224(2) .
C7 C8 1.524(3) .
C8 C9 1.541(3) .
C8 H8A 0.9700 .
C8 H8B 0.9700 .
C9 H9A 0.9700 .
C9 H9B 0.9700 .
C10 C15 1.396(3) .
C10 C11 1.404(3) .
C11 C12 1.401(3) .
C11 H11A 0.9300 .
C12 O3 1.393(3) .
C12 C13 1.395(3) .
C13 O4 1.385(2) .
C13 C14 1.400(3) .
C14 O5 1.379(2) .
C14 C15 1.395(3) .
C15 H15A 0.9300 .
C16 O3 1.406(3) .
C16 H16A 0.9600 .
C16 H16B 0.9600 .
C16 H16C 0.9600 .
C17 O4 1.416(3) .
C17 H17A 0.9600 .
C17 H17B 0.9600 .
C17 H17C 0.9600 .
C18 O5 1.422(3) .
C18 H18A 0.9600 .
C18 H18B 0.9600 .
C18 H18C 0.9600 .

loop_
_geom_torsion_atom_site_label_1
_geom_torsion_atom_site_label_2
_geom_torsion_atom_site_label_3
_geom_torsion_atom_site_label_4
_geom_torsion
_geom_torsion_site_symmetry_1
_geom_torsion_site_symmetry_2
_geom_torsion_site_symmetry_3
_geom_torsion_site_symmetry_4
N1 C1 C2 C3 -20(10) . . . .
N1 C1 C2 C6 159(100) . . . .
C1 C2 C3 N2 -1.7(3) . . . .
C6 C2 C3 N2 179.97(19) . . . .
C1 C2 C3 O1 178.67(17) . . . .
C6 C2 C3 O1 0.3(3) . . . .
O1 C4 C5 C7 171.03(19) . . . .
C9 C4 C5 C7 -6.8(2) . . . .
O1 C4 C5 C6 -7.2(3) . . . .
C9 C4 C5 C6 174.98(18) . . . .
C4 C5 C6 C2 15.9(2) . . . .
C7 C5 C6 C2 -161.95(19) . . . .
C4 C5 C6 C10 -108.6(2) . . . .
C7 C5 C6 C10 73.6(2) . . . .
C3 C2 C6 C5 -12.7(2) . . . .
C1 C2 C6 C5 169.03(17) . . . .
C3 C2 C6 C10 110.0(2) . . . .
C1 C2 C6 C10 -68.3(2) . . . .
C4 C5 C7 O2 -171.2(2) . . . .
C6 C5 C7 O2 6.9(3) . . . .
C4 C5 C7 C8 6.5(2) . . . .
C6 C5 C7 C8 -175.48(19) . . . .
O2 C7 C8 C9 173.8(2) . . . .
C5 C7 C8 C9 -3.9(2) . . . .
C5 C4 C9 C8 4.1(2) . . . .
O1 C4 C9 C8 -173.89(18) . . . .
C7 C8 C9 C4 0.2(2) . . . .
C5 C6 C10 C15 -96.6(2) . . . .
C2 C6 C10 C15 143.38(17) . . . .
C5 C6 C10 C11 82.3(2) . . . .
C2 C6 C10 C11 -37.7(2) . . . .
C15 C10 C11 C12 0.6(3) . . . .
C6 C10 C11 C12 -178.27(18) . . . .
C10 C11 C12 O3 -179.87(19) . . . .
C10 C11 C12 C13 -0.9(3) . . . .
O3 C12 C13 O4 4.7(3) . . . .
C11 C12 C13 O4 -174.35(19) . . . .
O3 C12 C13 C14 178.95(19) . . . .
C11 C12 C13 C14 -0.1(3) . . . .
O4 C13 C14 O5 -2.3(3) . . . .
C12 C13 C14 O5 -176.42(18) . . . .
O4 C13 C14 C15 175.54(18) . . . .
C12 C13 C14 C15 1.4(3) . . . .
O5 C14 C15 C10 175.92(18) . . . .
C13 C14 C15 C10 -1.7(3) . . . .
C11 C10 C15 C14 0.7(3) . . . .
C6 C10 C15 C14 179.59(17) . . . .
C5 C4 O1 C3 -7.4(3) . . . .
C9 C4 O1 C3 170.37(18) . . . .
N2 C3 O1 C4 -169.08(17) . . . .
C2 C3 O1 C4 10.6(3) . . . .
C13 C12 O3 C16 -158.5(2) . . . .
C11 C12 O3 C16 20.6(3) . . . .
C12 C13 O4 C17 -107.1(3) . . . .
C14 C13 O4 C17 78.8(3) . . . .
C15 C14 O5 C18 -6.9(3) . . . .
C13 C14 O5 C18 170.9(2) . . . .
